data_1561454
loop_
_publ_author_name
'Cheng, Yue'
'Yang, Meng-Lin'
'Hu, Huai-Ming'
'Xu, Bing'
'Wang, Xiaofang'
'Xue, Ganglin'

_publ_section_title
;
 Syntheses, structures and luminescence for zinc coordination polymers
 based on a multifunctional 4&#x2032;-(3-carboxyphenyl)-
 3,2&#x2032;:6&#x2032;,3&#x2033;-terpyridine ligand
;
_journal_name_full 'Journal of Solid State Chemistry'
_journal_page_first 121
_journal_page_last 130
_journal_paper_doi 10.1016/j.jssc.2016.04.002
_journal_volume 239
_journal_year 2016
_chemical_formula_sum 'C30 H19 N3 O7.5 Zn2'
_chemical_formula_weight 672.22
_space_group_IT_number 2
_space_group_name_Hall '-P 1'
_space_group_name_H-M_alt 'P -1'
_symmetry_cell_setting triclinic
_symmetry_space_group_name_H-M 'P -1'
_atom_sites_solution_hydrogens geom
_atom_sites_solution_primary direct
_atom_sites_solution_secondary difmap
_audit_creation_method SHELXL-97
_cell_angle_alpha 64.576(13)
_cell_angle_beta 87.104(19)
_cell_angle_gamma 72.392(15)
_cell_formula_units_Z 2
_cell_length_a 8.347(6)
_cell_length_b 12.484(9)
_cell_length_c 14.322(14)
_cell_measurement_reflns_used 370
_cell_measurement_temperature 296(2)
_cell_measurement_theta_max 18.73
_cell_measurement_theta_min 2.89
_cell_volume 1279.3(18)
_computing_cell_refinement 'Bruker SAINT'
_computing_data_collection 'Bruker APEX2'
_computing_data_reduction 'Bruker SAINT'
_computing_molecular_graphics 'Bruker SHELXTL'
_computing_publication_material 'Bruker SHELXTL'
_computing_structure_refinement 'SHELXL-97 (Sheldrick, 1997)'
_computing_structure_solution 'SHELXS-97 (Sheldrick, 1990)'
_diffrn_ambient_temperature 296(2)
_diffrn_measured_fraction_theta_full 0.982
_diffrn_measured_fraction_theta_max 0.982
_diffrn_measurement_device_type 'Bruker APEX-II CCD'
_diffrn_measurement_method '\f and \w scans'
_diffrn_radiation_monochromator graphite
_diffrn_radiation_source 'fine-focus sealed tube'
_diffrn_radiation_type MoK\a
_diffrn_radiation_wavelength 0.71073
_diffrn_reflns_av_R_equivalents 0.0943
_diffrn_reflns_av_sigmaI/netI 0.2476
_diffrn_reflns_limit_h_max 9
_diffrn_reflns_limit_h_min -9
_diffrn_reflns_limit_k_max 12
_diffrn_reflns_limit_k_min -14
_diffrn_reflns_limit_l_max 11
_diffrn_reflns_limit_l_min -17
_diffrn_reflns_number 6367
_diffrn_reflns_theta_full 25.05
_diffrn_reflns_theta_max 25.05
_diffrn_reflns_theta_min 1.87
_diffrn_standards_decay_% 0
_diffrn_standards_interval_count 0
_diffrn_standards_interval_time 0
_diffrn_standards_number 0
_exptl_absorpt_coefficient_mu 1.935
_exptl_absorpt_correction_T_max 0.916
_exptl_absorpt_correction_T_min 0.845
_exptl_absorpt_correction_type multi-scan
_exptl_absorpt_process_details sadabs
_exptl_crystal_colour colorless
_exptl_crystal_density_diffrn 1.745
_exptl_crystal_density_method 'not measured'
_exptl_crystal_description block
_exptl_crystal_F_000 680
_exptl_crystal_size_max 0.17
_exptl_crystal_size_mid 0.13
_exptl_crystal_size_min 0.09
_refine_diff_density_max 0.684
_refine_diff_density_min -0.825
_refine_diff_density_rms 0.127
_refine_ls_extinction_coef 0.0033(12)
_refine_ls_extinction_expression Fc^*^=kFc[1+0.001xFc^2^\l^3^/sin(2\q)]^-1/4^
_refine_ls_extinction_method SHELXL
_refine_ls_goodness_of_fit_ref 0.918
_refine_ls_hydrogen_treatment mixed
_refine_ls_matrix_type full
_refine_ls_number_parameters 392
_refine_ls_number_reflns 4434
_refine_ls_number_restraints 7
_refine_ls_restrained_S_all 0.918
_refine_ls_R_factor_all 0.2074
_refine_ls_R_factor_gt 0.0846
_refine_ls_shift/su_max 0.002
_refine_ls_shift/su_mean 0.000
_refine_ls_structure_factor_coef Fsqd
_refine_ls_weighting_details 'calc w=1/[\s^2^(Fo^2^)+(0.0802P)^2^+0.0000P] where P=(Fo^2^+2Fc^2^)/3'
_refine_ls_weighting_scheme calc
_refine_ls_wR_factor_gt 0.1688
_refine_ls_wR_factor_ref 0.2274
_reflns_number_gt 1747
_reflns_number_total 4434
_reflns_threshold_expression >2sigma(I)
_cod_data_source_file JSSC-2016-239-121.cif
_cod_data_source_block nw1872
_cod_original_sg_symbol_H-M P-1
_cod_original_formula_sum 'C30 H19 N3 O7.50 Zn2'
_cod_database_code 1561454

loop_
_symmetry_equiv_pos_as_xyz
'x, y, z'
'-x, -y, -z'

loop_
_atom_site_label
_atom_site_type_symbol
_atom_site_fract_x
_atom_site_fract_y
_atom_site_fract_z
_atom_site_U_iso_or_equiv
_atom_site_adp_type
_atom_site_occupancy
_atom_site_symmetry_multiplicity
_atom_site_calc_flag
_atom_site_refinement_flags
_atom_site_disorder_assembly
_atom_site_disorder_group
Zn1 Zn 0.65030(18) 0.04940(13) 0.43899(10) 0.0474(5) Uani 1 1 d . . .
Zn2 Zn 0.72079(18) -0.12344(13) 0.70767(10) 0.0453(5) Uani 1 1 d . . .
N1 N 0.6464(13) 0.2050(9) 0.2934(7) 0.045(3) Uani 1 1 d . . .
N2 N 0.9032(12) 0.3817(8) -0.0237(7) 0.040(3) Uani 1 1 d . . .
N3 N 0.9150(12) 0.7121(9) -0.2680(7) 0.042(3) Uani 1 1 d . . .
O1 O 1.4897(12) -0.0073(9) -0.2472(7) 0.074(3) Uani 1 1 d . . .
O2 O 1.6419(12) -0.1983(10) -0.1470(7) 0.065(3) Uani 1 1 d . . .
O3 O 0.7477(10) 0.1252(8) 0.5100(6) 0.054(2) Uani 1 1 d . . .
O4 O 0.8376(10) 0.0034(7) 0.6798(6) 0.049(2) Uani 1 1 d . . .
O5 O 1.1462(11) 0.0665(8) 0.5860(6) 0.054(2) Uani 1 1 d . . .
O6 O 1.2388(14) 0.2313(10) 0.5276(8) 0.088(4) Uani 1 1 d . . .
C1 C 0.5372(17) 0.3147(13) 0.2686(10) 0.059(4) Uani 1 1 d . . .
H1 H 0.4591 0.3238 0.3154 0.070 Uiso 1 1 calc R . .
C2 C 0.5303(16) 0.4205(11) 0.1748(9) 0.056(4) Uani 1 1 d . . .
H2 H 0.4466 0.4962 0.1587 0.068 Uiso 1 1 calc R . .
C3 C 0.6495(15) 0.4084(11) 0.1090(9) 0.047(3) Uani 1 1 d . . .
H3 H 0.6535 0.4783 0.0496 0.057 Uiso 1 1 calc R . .
C4 C 0.7658(15) 0.2926(10) 0.1294(8) 0.038(3) Uani 1 1 d . . .
C5 C 0.7618(15) 0.1898(10) 0.2262(8) 0.041(3) Uani 1 1 d . . .
H5 H 0.8396 0.1115 0.2431 0.049 Uiso 1 1 calc R . .
C6 C 0.8921(16) 0.2719(11) 0.0568(8) 0.040(3) Uani 1 1 d . . .
C7 C 0.9926(14) 0.1548(10) 0.0696(8) 0.039(3) Uani 1 1 d . . .
H7 H 0.9829 0.0839 0.1260 0.047 Uiso 1 1 calc R . .
C8 C 1.1084(15) 0.1426(10) -0.0020(8) 0.039(3) Uani 1 1 d . . .
C9 C 1.1138(15) 0.2561(10) -0.0843(9) 0.042(3) Uani 1 1 d . . .
H9 H 1.1866 0.2533 -0.1351 0.051 Uiso 1 1 calc R . .
C10 C 1.0163(16) 0.3698(10) -0.0920(8) 0.042(3) Uani 1 1 d . . .
C11 C 0.9121(15) 0.6014(9) -0.1885(8) 0.041(3) Uani 1 1 d . . .
H11 H 0.8343 0.6007 -0.1395 0.049 Uiso 1 1 calc R . .
C12 C 1.0235(14) 0.4920(10) -0.1813(8) 0.035(3) Uani 1 1 d . . .
C13 C 1.1381(17) 0.4941(11) -0.2520(10) 0.056(4) Uani 1 1 d . . .
H13 H 1.2138 0.4197 -0.2476 0.067 Uiso 1 1 calc R . .
C14 C 1.1430(15) 0.6060(11) -0.3304(9) 0.050(4) Uani 1 1 d . . .
H14 H 1.2217 0.6085 -0.3790 0.060 Uiso 1 1 calc R . .
C15 C 1.0290(15) 0.7133(10) -0.3347(8) 0.039(3) Uani 1 1 d . . .
H15 H 1.0322 0.7895 -0.3866 0.047 Uiso 1 1 calc R . .
C16 C 1.2242(16) 0.0221(11) 0.0061(9) 0.046(3) Uani 1 1 d . . .
C17 C 1.2563(17) -0.0840(10) 0.0979(9) 0.053(4) Uani 1 1 d . . .
H17 H 1.2033 -0.0793 0.1554 0.063 Uiso 1 1 calc R . .
C18 C 1.3657(17) -0.1991(11) 0.1082(9) 0.059(4) Uani 1 1 d . . .
H18 H 1.3803 -0.2708 0.1701 0.070 Uiso 1 1 calc R . .
C19 C 1.4517(15) -0.2038(11) 0.0242(9) 0.048(3) Uani 1 1 d . . .
H19 H 1.5296 -0.2783 0.0305 0.058 Uiso 1 1 calc R . .
C20 C 1.4221(16) -0.0982(11) -0.0689(10) 0.047(3) Uani 1 1 d . . .
C21 C 1.3049(15) 0.0122(11) -0.0788(9) 0.045(3) Uani 1 1 d . . .
H21 H 1.2795 0.0812 -0.1433 0.054 Uiso 1 1 calc R . .
C22 C 1.5222(17) -0.1014(14) -0.1604(11) 0.050(4) Uani 1 1 d . . .
C23 C 0.8032(16) 0.1060(11) 0.5965(10) 0.046(3) Uani 1 1 d . . .
C24 C 0.8261(17) 0.2165(10) 0.6061(9) 0.054(4) Uani 1 1 d D . .
C25 C 0.677(2) 0.2967(11) 0.6176(10) 0.082(6) Uani 1 1 d D . .
H25 H 0.5792 0.2734 0.6251 0.098 Uiso 1 1 calc R . .
C26 C 0.666(3) 0.4091(17) 0.6184(17) 0.131(11) Uani 1 1 d D . .
H26 H 0.5641 0.4634 0.6223 0.157 Uiso 1 1 calc R . .
C27 C 0.816(3) 0.436(2) 0.6133(17) 0.145(13) Uani 1 1 d D . .
H27 H 0.8135 0.5077 0.6186 0.174 Uiso 1 1 calc R . .
C28 C 0.970(3) 0.3618(14) 0.6006(12) 0.110(8) Uani 1 1 d D . .
H28 H 1.0674 0.3847 0.5956 0.132 Uiso 1 1 calc R . .
C29 C 0.973(2) 0.2496(10) 0.5956(10) 0.063(5) Uani 1 1 d D . .
C30 C 1.130(2) 0.1795(14) 0.5693(9) 0.069(5) Uani 1 1 d . . .
O7 O 0.4014(12) 0.0948(8) 0.4207(7) 0.053(2) Uani 1 1 d D . .
H7A H 0.350(15) 0.160(7) 0.423(11) 0.063 Uiso 1 1 d D . .
O8 O 0.351(3) 0.2591(17) 0.6925(16) 0.092(7) Uani 0.50 1 d P . .

loop_
_atom_site_aniso_label
_atom_site_aniso_U_11
_atom_site_aniso_U_22
_atom_site_aniso_U_33
_atom_site_aniso_U_23
_atom_site_aniso_U_13
_atom_site_aniso_U_12
Zn1 0.0548(11) 0.0390(9) 0.0290(8) 0.0070(7) 0.0037(7) -0.0212(8)
Zn2 0.0556(11) 0.0321(9) 0.0278(8) 0.0059(7) 0.0025(7) -0.0142(7)
N1 0.053(7) 0.041(6) 0.030(6) -0.002(5) 0.006(5) -0.021(6)
N2 0.064(7) 0.023(5) 0.027(5) -0.004(4) 0.011(5) -0.018(5)
N3 0.062(7) 0.036(6) 0.027(6) -0.004(5) 0.007(5) -0.028(5)
O1 0.091(8) 0.050(6) 0.050(6) 0.010(5) 0.014(5) -0.026(6)
O2 0.063(7) 0.078(7) 0.054(6) -0.029(6) 0.012(5) -0.021(6)
O3 0.071(6) 0.056(6) 0.020(5) 0.002(4) -0.006(4) -0.026(5)
O4 0.063(6) 0.024(4) 0.040(5) 0.006(4) 0.002(4) -0.016(4)
O5 0.081(7) 0.045(6) 0.037(5) -0.010(4) 0.011(4) -0.037(5)
O6 0.144(10) 0.091(8) 0.055(7) -0.027(6) 0.027(6) -0.081(8)
C1 0.055(10) 0.068(10) 0.046(8) -0.012(8) 0.017(7) -0.029(8)
C2 0.064(10) 0.030(7) 0.045(8) 0.008(6) 0.016(7) -0.011(7)
C3 0.052(9) 0.044(8) 0.032(7) 0.001(6) -0.001(6) -0.022(7)
C4 0.061(9) 0.030(7) 0.017(6) 0.000(5) -0.003(5) -0.020(6)
C5 0.048(8) 0.030(7) 0.031(7) 0.002(6) 0.007(6) -0.019(6)
C6 0.069(9) 0.037(7) 0.017(6) -0.005(5) 0.009(6) -0.029(7)
C7 0.062(9) 0.031(7) 0.019(6) 0.003(5) -0.002(6) -0.026(6)
C8 0.062(9) 0.026(6) 0.017(6) -0.003(5) -0.002(6) -0.005(6)
C9 0.065(9) 0.033(7) 0.028(7) -0.009(6) 0.008(6) -0.022(7)
C10 0.072(9) 0.030(7) 0.017(6) -0.002(5) 0.007(6) -0.020(7)
C11 0.061(9) 0.020(6) 0.026(6) 0.012(5) 0.003(6) -0.023(6)
C12 0.048(8) 0.033(7) 0.022(6) -0.006(5) 0.006(5) -0.017(6)
C13 0.074(10) 0.030(7) 0.049(8) -0.004(6) 0.021(7) -0.017(7)
C14 0.056(9) 0.043(8) 0.043(8) -0.007(7) 0.017(6) -0.025(7)
C15 0.066(9) 0.017(6) 0.020(6) 0.002(5) 0.000(6) -0.007(6)
C16 0.065(9) 0.032(7) 0.037(7) -0.004(6) 0.000(6) -0.024(7)
C17 0.084(10) 0.017(6) 0.032(7) 0.009(6) 0.005(6) -0.009(6)
C18 0.098(12) 0.038(8) 0.019(7) 0.004(6) -0.002(7) -0.017(8)
C19 0.059(9) 0.028(7) 0.044(8) -0.017(6) 0.004(7) 0.006(6)
C20 0.055(9) 0.040(8) 0.048(8) -0.008(7) -0.004(7) -0.031(7)
C21 0.064(9) 0.033(8) 0.033(7) -0.013(6) -0.001(6) -0.012(7)
C22 0.054(10) 0.055(9) 0.059(10) -0.035(8) 0.019(7) -0.029(8)
C23 0.058(9) 0.044(8) 0.034(8) -0.012(7) 0.019(6) -0.024(7)
C24 0.088(11) 0.005(6) 0.033(7) 0.007(5) 0.005(7) 0.010(7)
C25 0.126(14) 0.017(7) 0.052(9) 0.000(7) 0.020(9) 0.020(8)
C26 0.20(3) 0.059(16) 0.048(11) -0.007(11) 0.007(16) 0.045(16)
C27 0.31(4) 0.038(11) 0.053(12) -0.026(10) 0.02(2) 0.01(2)
C28 0.25(3) 0.077(13) 0.046(10) -0.028(10) 0.044(13) -0.112(16)
C29 0.130(15) 0.015(7) 0.041(8) -0.006(6) 0.022(9) -0.031(9)
C30 0.133(15) 0.071(11) 0.019(7) 0.005(7) 0.000(8) -0.088(12)
O7 0.067(7) 0.051(6) 0.033(5) 0.000(5) -0.001(4) -0.036(5)
O8 0.116(18) 0.045(12) 0.087(16) -0.016(12) 0.021(13) -0.008(12)

loop_
_atom_type_symbol
_atom_type_description
_atom_type_scat_dispersion_real
_atom_type_scat_dispersion_imag
_atom_type_scat_source
C C 0.0033 0.0016 'International Tables Vol C Tables 4.2.6.8 and 6.1.1.4'
H H 0.0000 0.0000 'International Tables Vol C Tables 4.2.6.8 and 6.1.1.4'
N N 0.0061 0.0033 'International Tables Vol C Tables 4.2.6.8 and 6.1.1.4'
O O 0.0106 0.0060 'International Tables Vol C Tables 4.2.6.8 and 6.1.1.4'
Zn Zn 0.2839 1.4301 'International Tables Vol C Tables 4.2.6.8 and 6.1.1.4'

loop_
_geom_angle_atom_site_label_1
_geom_angle_atom_site_label_2
_geom_angle_atom_site_label_3
_geom_angle
_geom_angle_site_symmetry_1
_geom_angle_site_symmetry_3
O7 Zn1 O3 118.0(4) . .
O7 Zn1 O5 138.4(4) . 2_756
O3 Zn1 O5 103.4(3) . 2_756
O7 Zn1 N1 90.3(4) . .
O3 Zn1 N1 89.0(4) . .
O5 Zn1 N1 93.8(4) 2_756 .
O7 Zn1 O7 78.0(4) . 2_656
O3 Zn1 O7 96.4(3) . 2_656
O5 Zn1 O7 94.9(3) 2_756 2_656
N1 Zn1 O7 168.3(4) . 2_656
O7 Zn2 O4 111.6(3) 2_656 .
O7 Zn2 O2 123.7(4) 2_656 1_456
O4 Zn2 O2 117.0(4) . 1_456
O7 Zn2 N3 99.9(4) 2_656 1_546
O4 Zn2 N3 104.8(4) . 1_546
O2 Zn2 N3 93.8(4) 1_456 1_546
O7 Zn2 O1 93.2(4) 2_656 1_456
O4 Zn2 O1 91.0(3) . 1_456
O2 Zn2 O1 60.2(3) 1_456 1_456
N3 Zn2 O1 153.9(3) 1_546 1_456
O7 Zn2 C22 111.5(4) 2_656 1_456
O4 Zn2 C22 105.0(4) . 1_456
O2 Zn2 C22 30.1(4) 1_456 1_456
N3 Zn2 C22 124.0(4) 1_546 1_456
O1 Zn2 C22 30.1(4) 1_456 1_456
C1 N1 C5 118.9(10) . .
C1 N1 Zn1 121.4(8) . .
C5 N1 Zn1 119.7(8) . .
C10 N2 C6 116.6(10) . .
C15 N3 C11 120.1(11) . .
C15 N3 Zn2 120.1(7) . 1_564
C11 N3 Zn2 119.5(8) . 1_564
C22 O1 Zn2 84.4(8) . 1_654
C22 O2 Zn2 95.1(8) . 1_654
C23 O3 Zn1 142.2(8) . .
C23 O4 Zn2 122.7(8) . .
C30 O5 Zn1 125.2(10) . 2_756
N1 C1 C2 123.9(12) . .
N1 C1 H1 118.1 . .
C2 C1 H1 118.1 . .
C3 C2 C1 117.9(12) . .
C3 C2 H2 121.0 . .
C1 C2 H2 121.0 . .
C2 C3 C4 120.8(11) . .
C2 C3 H3 119.6 . .
C4 C3 H3 119.6 . .
C3 C4 C5 117.1(11) . .
C3 C4 C6 123.3(10) . .
C5 C4 C6 119.6(10) . .
N1 C5 C4 121.2(10) . .
N1 C5 H5 119.4 . .
C4 C5 H5 119.4 . .
C7 C6 N2 123.0(10) . .
C7 C6 C4 123.5(10) . .
N2 C6 C4 113.5(10) . .
C6 C7 C8 120.3(10) . .
C6 C7 H7 119.9 . .
C8 C7 H7 119.9 . .
C7 C8 C9 115.2(10) . .
C7 C8 C16 124.4(10) . .
C9 C8 C16 120.4(11) . .
C10 C9 C8 122.6(11) . .
C10 C9 H9 118.7 . .
C8 C9 H9 118.7 . .
N2 C10 C9 122.3(10) . .
N2 C10 C12 115.6(10) . .
C9 C10 C12 122.1(10) . .
C12 C11 N3 119.8(11) . .
C12 C11 H11 120.1 . .
N3 C11 H11 120.1 . .
C13 C12 C11 119.6(10) . .
C13 C12 C10 121.8(11) . .
C11 C12 C10 118.6(10) . .
C12 C13 C14 120.3(12) . .
C12 C13 H13 119.9 . .
C14 C13 H13 119.9 . .
C15 C14 C13 118.2(11) . .
C15 C14 H14 120.9 . .
C13 C14 H14 120.9 . .
N3 C15 C14 122.0(10) . .
N3 C15 H15 119.0 . .
C14 C15 H15 119.0 . .
C17 C16 C21 117.6(12) . .
C17 C16 C8 121.0(12) . .
C21 C16 C8 121.4(10) . .
C16 C17 C18 122.4(12) . .
C16 C17 H17 118.8 . .
C18 C17 H17 118.8 . .
C19 C18 C17 118.4(11) . .
C19 C18 H18 120.8 . .
C17 C18 H18 120.8 . .
C20 C19 C18 120.2(12) . .
C20 C19 H19 119.9 . .
C18 C19 H19 119.9 . .
C19 C20 C21 120.0(12) . .
C19 C20 C22 120.4(12) . .
C21 C20 C22 119.5(11) . .
C20 C21 C16 121.1(11) . .
C20 C21 H21 119.4 . .
C16 C21 H21 119.4 . .
O1 C22 O2 120.2(12) . .
O1 C22 C20 120.7(13) . .
O2 C22 C20 119.0(13) . .
O1 C22 Zn2 65.5(7) . 1_654
O2 C22 Zn2 54.8(6) . 1_654
C20 C22 Zn2 172.1(10) . 1_654
O3 C23 O4 127.1(12) . .
O3 C23 C24 116.6(11) . .
O4 C23 C24 116.3(11) . .
C29 C24 C25 118.9(13) . .
C29 C24 C23 127.0(11) . .
C25 C24 C23 113.8(13) . .
C26 C25 C24 123.4(18) . .
C26 C25 H25 118.3 . .
C24 C25 H25 118.3 . .
C27 C26 C25 116(2) . .
C27 C26 H26 122.0 . .
C25 C26 H26 122.0 . .
C26 C27 C28 124(2) . .
C26 C27 H27 117.8 . .
C28 C27 H27 117.8 . .
C27 C28 C29 117.3(18) . .
C27 C28 H28 121.4 . .
C29 C28 H28 121.4 . .
C24 C29 C28 119.9(15) . .
C24 C29 C30 122.6(11) . .
C28 C29 C30 117.3(15) . .
O6 C30 O5 122.1(17) . .
O6 C30 C29 120.4(14) . .
O5 C30 C29 117.4(12) . .
Zn1 O7 Zn2 122.6(5) . 2_656
Zn1 O7 Zn1 102.0(4) . 2_656
Zn2 O7 Zn1 113.5(4) 2_656 2_656
Zn1 O7 H7A 115(10) . .
Zn2 O7 H7A 98(10) 2_656 .
Zn1 O7 H7A 105(10) 2_656 .

loop_
_geom_bond_atom_site_label_1
_geom_bond_atom_site_label_2
_geom_bond_distance
_geom_bond_site_symmetry_2
Zn1 O7 1.980(10) .
Zn1 O3 1.991(9) .
Zn1 O5 2.001(9) 2_756
Zn1 N1 2.148(9) .
Zn1 O7 2.177(8) 2_656
Zn2 O7 1.988(9) 2_656
Zn2 O4 1.992(8) .
Zn2 O2 2.050(9) 1_456
Zn2 N3 2.096(10) 1_546
Zn2 O1 2.286(10) 1_456
Zn2 C22 2.500(13) 1_456
N1 C1 1.301(15) .
N1 C5 1.357(14) .
N2 C10 1.348(14) .
N2 C6 1.388(12) .
N3 C15 1.312(13) .
N3 C11 1.369(12) .
N3 Zn2 2.096(10) 1_564
O1 C22 1.260(15) .
O1 Zn2 2.286(10) 1_654
O2 C22 1.260(15) .
O2 Zn2 2.050(9) 1_654
O3 C23 1.242(14) .
O4 C23 1.283(13) .
O5 C30 1.291(16) .
O5 Zn1 2.001(9) 2_756
O6 C30 1.252(14) .
C1 C2 1.411(16) .
C1 H1 0.9300 .
C2 C3 1.355(16) .
C2 H2 0.9300 .
C3 C4 1.391(16) .
C3 H3 0.9300 .
C4 C5 1.437(13) .
C4 C6 1.488(16) .
C5 H5 0.9300 .
C6 C7 1.386(15) .
C7 C8 1.398(15) .
C7 H7 0.9300 .
C8 C9 1.413(14) .
C8 C16 1.481(16) .
C9 C10 1.365(15) .
C9 H9 0.9300 .
C10 C12 1.529(14) .
C11 C12 1.364(15) .
C11 H11 0.9300 .
C12 C13 1.355(15) .
C13 C14 1.378(15) .
C13 H13 0.9300 .
C14 C15 1.366(15) .
C14 H14 0.9300 .
C15 H15 0.9300 .
C16 C17 1.371(15) .
C16 C21 1.395(16) .
C17 C18 1.400(16) .
C17 H17 0.9300 .
C18 C19 1.383(16) .
C18 H18 0.9300 .
C19 C20 1.380(15) .
C19 H19 0.9300 .
C20 C21 1.382(16) .
C20 C22 1.526(18) .
C21 H21 0.9300 .
C22 Zn2 2.500(13) 1_654
C23 C24 1.511(17) .
C24 C29 1.386(14) .
C24 C25 1.397(13) .
C25 C26 1.385(16) .
C25 H25 0.9300 .
C26 C27 1.375(17) .
C26 H26 0.9300 .
C27 C28 1.395(17) .
C27 H27 0.9300 .
C28 C29 1.427(14) .
C28 H28 0.9300 .
C29 C30 1.47(2) .
O7 Zn2 1.988(9) 2_656
O7 Zn1 2.177(8) 2_656
O7 H7A 0.81(2) .

loop_
_geom_torsion_atom_site_label_1
_geom_torsion_atom_site_label_2
_geom_torsion_atom_site_label_3
_geom_torsion_atom_site_label_4
_geom_torsion
_geom_torsion_site_symmetry_1
_geom_torsion_site_symmetry_2
_geom_torsion_site_symmetry_3
_geom_torsion_site_symmetry_4
O7 Zn1 N1 C1 44.8(10) . . . .
O3 Zn1 N1 C1 -73.2(10) . . . .
O5 Zn1 N1 C1 -176.6(10) 2_756 . . .
O7 Zn1 N1 C1 45(2) 2_656 . . .
O7 Zn1 N1 C5 -136.4(9) . . . .
O3 Zn1 N1 C5 105.6(9) . . . .
O5 Zn1 N1 C5 2.2(9) 2_756 . . .
O7 Zn1 N1 C5 -136.3(17) 2_656 . . .
O7 Zn1 O3 C23 93.8(14) . . . .
O5 Zn1 O3 C23 -82.7(14) 2_756 . . .
N1 Zn1 O3 C23 -176.4(14) . . . .
O7 Zn1 O3 C23 13.9(14) 2_656 . . .
O7 Zn2 O4 C23 15.9(10) 2_656 . . .
O2 Zn2 O4 C23 -134.7(9) 1_456 . . .
N3 Zn2 O4 C23 123.0(9) 1_546 . . .
O1 Zn2 O4 C23 -78.0(9) 1_456 . . .
C22 Zn2 O4 C23 -105.0(10) 1_456 . . .
C5 N1 C1 C2 0(2) . . . .
Zn1 N1 C1 C2 179.0(10) . . . .
N1 C1 C2 C3 -3(2) . . . .
C1 C2 C3 C4 5(2) . . . .
C2 C3 C4 C5 -4.6(18) . . . .
C2 C3 C4 C6 175.8(12) . . . .
C1 N1 C5 C4 0.6(18) . . . .
Zn1 N1 C5 C4 -178.3(8) . . . .
C3 C4 C5 N1 1.6(17) . . . .
C6 C4 C5 N1 -178.9(11) . . . .
C10 N2 C6 C7 1.3(17) . . . .
C10 N2 C6 C4 179.5(10) . . . .
C3 C4 C6 C7 -170.9(11) . . . .
C5 C4 C6 C7 9.6(18) . . . .
C3 C4 C6 N2 10.9(17) . . . .
C5 C4 C6 N2 -168.7(10) . . . .
N2 C6 C7 C8 -2.0(18) . . . .
C4 C6 C7 C8 179.9(11) . . . .
C6 C7 C8 C9 0.5(17) . . . .
C6 C7 C8 C16 178.4(11) . . . .
C7 C8 C9 C10 1.7(18) . . . .
C16 C8 C9 C10 -176.3(12) . . . .
C6 N2 C10 C9 1.0(18) . . . .
C6 N2 C10 C12 178.7(10) . . . .
C8 C9 C10 N2 -2.5(19) . . . .
C8 C9 C10 C12 179.9(11) . . . .
C15 N3 C11 C12 -2.6(17) . . . .
Zn2 N3 C11 C12 170.5(8) 1_564 . . .
N3 C11 C12 C13 1.1(18) . . . .
N3 C11 C12 C10 -179.6(10) . . . .
N2 C10 C12 C13 176.0(12) . . . .
C9 C10 C12 C13 -6.2(19) . . . .
N2 C10 C12 C11 -3.3(16) . . . .
C9 C10 C12 C11 174.5(12) . . . .
C11 C12 C13 C14 0(2) . . . .
C10 C12 C13 C14 -178.9(11) . . . .
C12 C13 C14 C15 0(2) . . . .
C11 N3 C15 C14 2.6(18) . . . .
Zn2 N3 C15 C14 -170.5(9) 1_564 . . .
C13 C14 C15 N3 -1.1(19) . . . .
C7 C8 C16 C17 -16.8(19) . . . .
C9 C8 C16 C17 161.0(12) . . . .
C7 C8 C16 C21 163.4(12) . . . .
C9 C8 C16 C21 -18.7(18) . . . .
C21 C16 C17 C18 0(2) . . . .
C8 C16 C17 C18 -179.6(12) . . . .
C16 C17 C18 C19 4(2) . . . .
C17 C18 C19 C20 -3(2) . . . .
C18 C19 C20 C21 -1(2) . . . .
C18 C19 C20 C22 177.3(12) . . . .
C19 C20 C21 C16 4.9(19) . . . .
C22 C20 C21 C16 -173.1(11) . . . .
C17 C16 C21 C20 -4.5(19) . . . .
C8 C16 C21 C20 175.2(11) . . . .
Zn2 O1 C22 O2 -3.1(13) 1_654 . . .
Zn2 O1 C22 C20 174.6(11) 1_654 . . .
Zn2 O2 C22 O1 3.5(14) 1_654 . . .
Zn2 O2 C22 C20 -174.3(10) 1_654 . . .
C19 C20 C22 O1 176.2(12) . . . .
C21 C20 C22 O1 -5.8(19) . . . .
C19 C20 C22 O2 -6.1(19) . . . .
C21 C20 C22 O2 171.9(11) . . . .
C19 C20 C22 Zn2 -43(7) . . . 1_654
C21 C20 C22 Zn2 135(6) . . . 1_654
Zn1 O3 C23 O4 11(2) . . . .
Zn1 O3 C23 C24 -166.5(9) . . . .
Zn2 O4 C23 O3 -27.9(18) . . . .
Zn2 O4 C23 C24 149.3(8) . . . .
O3 C23 C24 C29 -94.4(16) . . . .
O4 C23 C24 C29 88.0(16) . . . .
O3 C23 C24 C25 79.6(14) . . . .
O4 C23 C24 C25 -98.0(14) . . . .
C29 C24 C25 C26 0(2) . . . .
C23 C24 C25 C26 -174.1(15) . . . .
C24 C25 C26 C27 -4(3) . . . .
C25 C26 C27 C28 4(4) . . . .
C26 C27 C28 C29 -2(3) . . . .
C25 C24 C29 C28 2(2) . . . .
C23 C24 C29 C28 176.0(12) . . . .
C25 C24 C29 C30 -171.7(12) . . . .
C23 C24 C29 C30 2(2) . . . .
C27 C28 C29 C24 -2(2) . . . .
C27 C28 C29 C30 172.6(15) . . . .
Zn1 O5 C30 O6 5.5(17) 2_756 . . .
Zn1 O5 C30 C29 -178.1(8) 2_756 . . .
C24 C29 C30 O6 156.3(12) . . . .
C28 C29 C30 O6 -18(2) . . . .
C24 C29 C30 O5 -20.2(19) . . . .
C28 C29 C30 O5 165.6(12) . . . .
O3 Zn1 O7 Zn2 140.8(4) . . . 2_656
O5 Zn1 O7 Zn2 -44.3(7) 2_756 . . 2_656
N1 Zn1 O7 Zn2 51.8(5) . . . 2_656
O7 Zn1 O7 Zn2 -128.2(7) 2_656 . . 2_656
O3 Zn1 O7 Zn1 -91.0(4) . . . 2_656
O5 Zn1 O7 Zn1 83.9(6) 2_756 . . 2_656
N1 Zn1 O7 Zn1 180.0(4) . . . 2_656
O7 Zn1 O7 Zn1 0.0 2_656 . . 2_656
